data_4306394
loop_
_publ_author_name
'Stefan Welsch'
'Christophe Lescop'
'Manfred Scheer'
'R\'egis R\'eau'

_publ_section_title
;
AgI Bimetallic Molecular Clips with Adaptive Coordination Behavior for
Supramolecular Chemistry
;
_journal_name_full 'Inorganic Chemistry'
_journal_page_first 8592
_journal_page_last 8594
_journal_paper_doi 10.1021/ic801222j
_journal_volume 47
_journal_year 2008
_chemical_formula_moiety 'C116 H100 Ag4 Cl0 F24 N12 P8'
_chemical_formula_sum 'C116 H100 Ag4 Cl0 F24 N12 P8'
_chemical_formula_weight 2797.32
_chemical_name_systematic
;
 ?
;
_space_group_IT_number 114
_symmetry_cell_setting tetragonal
_symmetry_space_group_name_Hall 'P -4 2n'
_symmetry_space_group_name_H-M 'P -4 21 c'
_atom_sites_solution_hydrogens geom
_atom_sites_solution_primary direct
_atom_sites_solution_secondary difmap
_audit_creation_method SHELXL-97
_cell_angle_alpha 90.00
_cell_angle_beta 90.00
_cell_angle_gamma 90.00
_cell_formula_units_Z 4
_cell_length_a 20.62720(10)
_cell_length_b 20.62720(10)
_cell_length_c 34.6376(3)
_cell_measurement_temperature 100(2)
_cell_measurement_theta_max 27.56
_cell_measurement_theta_min 3.02
_cell_volume 14737.65(16)
_computing_structure_refinement 'SHELXL-97 (Sheldrick, 1997)'
_diffrn_ambient_temperature 100(2)
_diffrn_measured_fraction_theta_full 0.992
_diffrn_measured_fraction_theta_max 0.992
_diffrn_measurement_device_type CCD
_diffrn_measurement_method none
_diffrn_radiation_monochromator graphite
_diffrn_radiation_source 'fine-focus sealed tube'
_diffrn_radiation_type MoK\a
_diffrn_radiation_wavelength 0.71073
_diffrn_reflns_av_R_equivalents 0.0348
_diffrn_reflns_av_sigmaI/netI 0.0462
_diffrn_reflns_limit_h_max 26
_diffrn_reflns_limit_h_min -26
_diffrn_reflns_limit_k_max 18
_diffrn_reflns_limit_k_min -18
_diffrn_reflns_limit_l_max 44
_diffrn_reflns_limit_l_min -43
_diffrn_reflns_number 31948
_diffrn_reflns_theta_full 27.56
_diffrn_reflns_theta_max 27.56
_diffrn_reflns_theta_min 3.02
_diffrn_standards_decay_% 0
_exptl_absorpt_coefficient_mu 0.684
_exptl_absorpt_correction_type none
_exptl_crystal_colour yellow
_exptl_crystal_density_diffrn 1.261
_exptl_crystal_density_method 'not measured'
_exptl_crystal_description block
_exptl_crystal_F_000 5616
_exptl_crystal_size_max 0.2
_exptl_crystal_size_mid 0.1
_exptl_crystal_size_min 0.05
_refine_diff_density_max 0.929
_refine_diff_density_min -0.594
_refine_diff_density_rms 0.106
_refine_ls_abs_structure_details 'Flack H D (1983), Acta Cryst. A39, 876-881'
_refine_ls_abs_structure_Flack 0.490(17)
_refine_ls_extinction_method none
_refine_ls_goodness_of_fit_ref 1.041
_refine_ls_hydrogen_treatment constr
_refine_ls_matrix_type full
_refine_ls_number_parameters 730
_refine_ls_number_reflns 16881
_refine_ls_number_restraints 6
_refine_ls_restrained_S_all 1.050
_refine_ls_R_factor_all 0.0691
_refine_ls_R_factor_gt 0.0560
_refine_ls_shift/su_max 0.012
_refine_ls_shift/su_mean 0.001
_refine_ls_structure_factor_coef Fsqd
_refine_ls_weighting_details 'calc w=1/[\s^2^(Fo^2^)+(0.1149P)^2^+0.0000P] where P=(Fo^2^+2Fc^2^)/3'
_refine_ls_weighting_scheme calc
_refine_ls_wR_factor_gt 0.1554
_refine_ls_wR_factor_ref 0.1649
_reflns_number_gt 13765
_reflns_number_total 16881
_reflns_threshold_expression >2sigma(I)
_cod_data_source_file ic801222j_si_002_3.cif
_cod_data_source_block compound_3a
_cod_database_code 4306394

loop_
_symmetry_equiv_pos_as_xyz
'x, y, z'
'-x, -y, z'
'x+1/2, -y+1/2, -z+1/2'
'-x+1/2, y+1/2, -z+1/2'
'y+1/2, x+1/2, z+1/2'
'-y+1/2, -x+1/2, z+1/2'
'-y, x, -z'
'y, -x, -z'

loop_
_atom_site_label
_atom_site_type_symbol
_atom_site_fract_x
_atom_site_fract_y
_atom_site_fract_z
_atom_site_U_iso_or_equiv
_atom_site_adp_type
_atom_site_occupancy
_atom_site_symmetry_multiplicity
_atom_site_calc_flag
_atom_site_refinement_flags
_atom_site_disorder_assembly
_atom_site_disorder_group
Ag1 Ag 0.277835(12) 0.813381(13) 0.143160(8) 0.04291(6) Uani 1 1 d . . .
Ag2 Ag 0.375074(12) 0.751161(12) 0.097511(7) 0.04116(6) Uani 1 1 d . . .
P1 P 0.27108(4) 0.78378(4) 0.06412(2) 0.03689(19) Uani 1 1 d . A .
P2 P 0.31729(4) 0.74045(4) 0.19128(2) 0.03451(18) Uani 1 1 d . B .
N1 N 0.17210(14) 0.83189(14) 0.12663(9) 0.0433(7) Uani 1 1 d . A .
N2 N 0.39597(14) 0.73766(15) 0.02838(9) 0.0460(8) Uani 1 1 d . . .
N3 N 0.38973(14) 0.64982(14) 0.12291(9) 0.0436(7) Uani 1 1 d . B .
N200 N 0.46148(13) 0.81608(14) 0.11230(8) 0.0394(7) Uani 1 1 d . . .
N100 N 0.32618(14) 0.91592(14) 0.13701(8) 0.0413(7) Uani 1 1 d . . .
C1 C 0.21278(17) 0.84784(18) 0.06208(10) 0.0401(8) Uani 1 1 d . A .
C2 C 0.22823(17) 0.89179(19) 0.03470(10) 0.0442(9) Uani 1 1 d . . .
C3A C 0.1990(2) 0.9564(2) 0.02986(12) 0.0569(10) Uiso 0.50 1 d PD A 1
H3A1 H 0.2132 0.9851 0.0511 0.068 Uiso 0.50 1 calc PR A 1
H3A2 H 0.1511 0.9528 0.0310 0.068 Uiso 0.50 1 calc PR A 1
C4A C 0.2194(4) 0.9859(4) -0.0092(2) 0.059(2) Uani 0.50 1 d PD A 1
H4A1 H 0.1993 0.9610 -0.0304 0.071 Uiso 0.50 1 calc PR A 1
H4A2 H 0.2038 1.0312 -0.0108 0.071 Uiso 0.50 1 calc PR A 1
C5A C 0.2885(4) 0.9847(6) -0.0132(5) 0.153(6) Uani 0.50 1 d PD A 1
H5A1 H 0.3092 1.0012 0.0106 0.184 Uiso 0.50 1 calc PR A 1
H5A2 H 0.3018 1.0127 -0.0350 0.184 Uiso 0.50 1 calc PR A 1
C6A C 0.3101(2) 0.9144(2) -0.02079(13) 0.0602(10) Uiso 0.50 1 d PD A 1
H6A1 H 0.2935 0.8998 -0.0462 0.072 Uiso 0.50 1 calc PR A 1
H6A2 H 0.3580 0.9121 -0.0213 0.072 Uiso 0.50 1 calc PR A 1
C3B C 0.1990(2) 0.9564(2) 0.02986(12) 0.0569(10) Uiso 0.50 1 d PD A 2
H3B1 H 0.1964 0.9768 0.0557 0.068 Uiso 0.50 1 calc PR A 2
H3B2 H 0.1539 0.9502 0.0207 0.068 Uiso 0.50 1 calc PR A 2
C4B C 0.2320(5) 1.0046(5) 0.0026(3) 0.109(4) Uani 0.50 1 d PD A 2
H4B1 H 0.1991 1.0188 -0.0164 0.130 Uiso 0.50 1 calc PR A 2
H4B2 H 0.2437 1.0432 0.0181 0.130 Uiso 0.50 1 calc PR A 2
C5B C 0.2884(7) 0.9861(4) -0.0186(4) 0.118(5) Uani 0.50 1 d PD A 2
H5B1 H 0.3252 1.0110 -0.0079 0.142 Uiso 0.50 1 calc PR A 2
H5B2 H 0.2821 1.0012 -0.0455 0.142 Uiso 0.50 1 calc PR A 2
C6B C 0.3101(2) 0.9144(2) -0.02079(13) 0.0602(10) Uiso 0.50 1 d PD A 2
H6B1 H 0.2964 0.8966 -0.0460 0.072 Uiso 0.50 1 calc PR A 2
H6B2 H 0.3580 0.9130 -0.0200 0.072 Uiso 0.50 1 calc PR A 2
C7 C 0.28425(17) 0.8711(2) 0.01059(10) 0.0474(9) Uani 1 1 d . A .
C8 C 0.31047(16) 0.8126(2) 0.02101(9) 0.0434(8) Uani 1 1 d . . .
C9 C 0.36282(18) 0.7767(2) 0.00409(10) 0.0470(9) Uani 1 1 d . A .
C10 C 0.3785(2) 0.7792(3) -0.03560(12) 0.0672(13) Uani 1 1 d . . .
H10 H 0.3541 0.8057 -0.0527 0.081 Uiso 1 1 calc R A .
C11 C 0.4302(3) 0.7424(3) -0.04932(15) 0.0962(19) Uani 1 1 d . A .
H11 H 0.4421 0.7437 -0.0758 0.115 Uiso 1 1 calc R . .
C12 C 0.4652(2) 0.7022(3) -0.02241(14) 0.0718(13) Uani 1 1 d . . .
H12 H 0.5016 0.6774 -0.0304 0.086 Uiso 1 1 calc R A .
C13 C 0.4444(2) 0.7009(2) 0.01481(12) 0.0553(11) Uani 1 1 d . A .
H13 H 0.4654 0.6723 0.0322 0.066 Uiso 1 1 calc R . .
C14 C 0.15978(16) 0.85158(17) 0.09066(10) 0.0393(8) Uani 1 1 d . . .
C15 C 0.0967(2) 0.8718(2) 0.08032(13) 0.0584(11) Uani 1 1 d . A .
H15 H 0.0879 0.8852 0.0546 0.070 Uiso 1 1 calc R . .
C16 C 0.0486(2) 0.8721(3) 0.10705(14) 0.0658(13) Uani 1 1 d . . .
H16 H 0.0064 0.8861 0.1000 0.079 Uiso 1 1 calc R A .
C17 C 0.0602(2) 0.8525(3) 0.14378(16) 0.0696(13) Uani 1 1 d . A .
H17 H 0.0266 0.8528 0.1626 0.084 Uiso 1 1 calc R . .
C18 C 0.12310(18) 0.8319(2) 0.15322(11) 0.0514(10) Uani 1 1 d . . .
H18 H 0.1319 0.8176 0.1788 0.062 Uiso 1 1 calc R A .
C19 C 0.22713(12) 0.71094(13) 0.05314(10) 0.0695(13) Uani 1 1 d G . .
C20 C 0.18472(16) 0.7101(2) 0.02195(11) 0.128(2) Uani 1 1 d G A .
H20 H 0.1780 0.7483 0.0072 0.154 Uiso 1 1 calc R . .
C21 C 0.15210(19) 0.6533(3) 0.01242(16) 0.204(3) Uani 1 1 d G A .
H21 H 0.1231 0.6527 -0.0089 0.244 Uiso 1 1 calc R . .
C22 C 0.1619(2) 0.59744(19) 0.0341(2) 0.212(5) Uani 1 1 d G A .
H22 H 0.1396 0.5587 0.0275 0.255 Uiso 1 1 calc R . .
C23 C 0.2043(2) 0.59829(14) 0.0652(2) 0.174(6) Uani 1 1 d G A .
H23 H 0.2110 0.5601 0.0800 0.209 Uiso 1 1 calc R . .
C24 C 0.23692(17) 0.65504(16) 0.07478(13) 0.106(3) Uani 1 1 d G A .
H24 H 0.2659 0.6556 0.0961 0.127 Uiso 1 1 calc R . .
C31 C 0.39251(16) 0.69637(16) 0.18783(9) 0.0375(8) Uani 1 1 d . B .
C32 C 0.43587(18) 0.71765(17) 0.21340(11) 0.0447(9) Uani 1 1 d . . .
C33A C 0.5051 0.6964 0.2157 0.0679(13) Uani 0.50 1 d PD B 1
H33A H 0.5278 0.7098 0.1919 0.081 Uiso 0.50 1 calc PR B 1
H33B H 0.5066 0.6485 0.2171 0.081 Uiso 0.50 1 calc PR B 1
C34A C 0.5412 0.7241 0.2505 0.070(3) Uani 0.50 1 d PD B 1
H34A H 0.5325 0.6954 0.2728 0.084 Uiso 0.50 1 calc PR B 1
H34B H 0.5882 0.7215 0.2450 0.084 Uiso 0.50 1 calc PR B 1
C35A C 0.5280 0.7852 0.2614 0.057(2) Uani 0.50 1 d PD B 1
H35A H 0.5426 0.8151 0.2409 0.068 Uiso 0.50 1 calc PR B 1
H35B H 0.5533 0.7951 0.2850 0.068 Uiso 0.50 1 calc PR B 1
C36A C 0.4541 0.7985 0.2699 0.0866(16) Uani 0.50 1 d PD B 1
H36A H 0.4428 0.7803 0.2955 0.104 Uiso 0.50 1 calc PR B 1
H36B H 0.4467 0.8459 0.2710 0.104 Uiso 0.50 1 calc PR B 1
C33B C 0.5051 0.6964 0.2157 0.0679(13) Uani 0.50 1 d PD B 2
H33C H 0.5242 0.6913 0.1897 0.081 Uiso 0.50 1 calc PR B 2
H33D H 0.5092 0.6549 0.2299 0.081 Uiso 0.50 1 calc PR B 2
C34B C 0.5430 0.7605 0.2413 0.32(2) Uani 0.50 1 d PD B 2
H34C H 0.5895 0.7504 0.2451 0.380 Uiso 0.50 1 calc PR B 2
H34D H 0.5399 0.8011 0.2261 0.380 Uiso 0.50 1 calc PR B 2
C35B C 0.5115 0.7695 0.2790 0.067(3) Uani 0.50 1 d PD B 2
H35C H 0.5042 0.7273 0.2920 0.080 Uiso 0.50 1 calc PR B 2
H35D H 0.5379 0.7975 0.2960 0.080 Uiso 0.50 1 calc PR B 2
C36B C 0.4541 0.7985 0.2699 0.0866(16) Uani 0.50 1 d PD B 2
H36C H 0.4641 0.8433 0.2616 0.104 Uiso 0.50 1 calc PR B 2
H36D H 0.4287 0.8020 0.2941 0.104 Uiso 0.50 1 calc PR B 2
C37 C 0.4098(2) 0.76903(18) 0.23948(10) 0.0488(9) Uani 1 1 d . B .
C38 C 0.34701(19) 0.78442(18) 0.23181(9) 0.0430(8) Uani 1 1 d . . .
C39 C 0.30587(13) 0.83376(13) 0.24968(8) 0.0618(12) Uani 1 1 d G B .
C40 C 0.31772(18) 0.8673(2) 0.28377(10) 0.222(4) Uani 1 1 d G . .
H40 H 0.3565 0.8595 0.2978 0.267 Uiso 1 1 calc R B .
C41 C 0.2728(2) 0.9122(3) 0.29727(13) 0.402(6) Uani 1 1 d G B .
H41 H 0.2809 0.9351 0.3206 0.482 Uiso 1 1 calc R . .
C42 C 0.2161(2) 0.9235(2) 0.27669(15) 0.136(3) Uani 1 1 d G . .
H42 H 0.1855 0.9542 0.2859 0.163 Uiso 1 1 calc R B .
C43 C 0.20427(15) 0.88996(17) 0.24260(12) 0.0697(13) Uani 1 1 d G B .
H43 H 0.1655 0.8977 0.2285 0.084 Uiso 1 1 calc R . .
N4 N 0.24915(14) 0.84510(15) 0.22910(8) 0.0626(10) Uani 1 1 d G . .
C44 C 0.39998(17) 0.64028(17) 0.16186(11) 0.0443(9) Uani 1 1 d . . .
C45 C 0.4142(2) 0.57983(19) 0.17581(13) 0.0548(10) Uani 1 1 d . B .
H45 H 0.4203 0.5735 0.2027 0.066 Uiso 1 1 calc R . .
C46 C 0.4197(3) 0.5275(2) 0.15045(19) 0.0768(16) Uani 1 1 d . . .
H46 H 0.4304 0.4856 0.1599 0.092 Uiso 1 1 calc R B .
C47 C 0.4095(2) 0.5371(2) 0.11161(17) 0.0671(13) Uani 1 1 d . B .
H47 H 0.4123 0.5021 0.0939 0.080 Uiso 1 1 calc R . .
C48 C 0.3951(2) 0.59889(19) 0.09902(13) 0.0541(10) Uani 1 1 d . . .
H48 H 0.3886 0.6057 0.0722 0.065 Uiso 1 1 calc R B .
C49 C 0.26261(17) 0.67969(17) 0.21095(9) 0.0418(8) Uani 1 1 d . . .
C50 C 0.20301(19) 0.6699(2) 0.19424(15) 0.0586(12) Uani 1 1 d . B .
H50 H 0.1895 0.6966 0.1734 0.070 Uiso 1 1 calc R . .
C51 C 0.1623(2) 0.6209(3) 0.20779(19) 0.0822(17) Uani 1 1 d . . .
H51 H 0.1208 0.6150 0.1965 0.099 Uiso 1 1 calc R B .
C52 C 0.1818(3) 0.5813(3) 0.23737(16) 0.0874(16) Uani 1 1 d . B .
H52 H 0.1544 0.5476 0.2464 0.105 Uiso 1 1 calc R . .
C53 C 0.2408(2) 0.5910(2) 0.25350(14) 0.0745(13) Uani 1 1 d . . .
H53 H 0.2547 0.5634 0.2738 0.089 Uiso 1 1 calc R B .
C54 C 0.2820(2) 0.6409(2) 0.24084(12) 0.0622(12) Uani 1 1 d . B .
H54 H 0.3228 0.6477 0.2529 0.075 Uiso 1 1 calc R . .
C100 C 0.35245(17) 0.93368(17) 0.10274(9) 0.0397(8) Uani 1 1 d . . .
H100 H 0.3441 0.9069 0.0810 0.048 Uiso 1 1 calc R . .
C101 C 0.34026(19) 0.95614(17) 0.16701(11) 0.0455(9) Uani 1 1 d . . .
H101 H 0.3224 0.9457 0.1915 0.055 Uiso 1 1 calc R . .
C102 C 0.38956(17) 0.98651(17) 0.09742(10) 0.0420(8) Uani 1 1 d . . .
H102 H 0.4064 0.9960 0.0725 0.050 Uiso 1 1 calc R . .
C103 C 0.3780(2) 1.01017(18) 0.16453(10) 0.0453(9) Uani 1 1 d . . .
H103 H 0.3869 1.0356 0.1868 0.054 Uiso 1 1 calc R . .
C104 C 0.40342(16) 1.02753(16) 0.12863(9) 0.0362(7) Uani 1 1 d . . .
C200 C 0.5005(2) 0.83545(19) 0.08462(10) 0.0502(9) Uani 1 1 d . . .
H200 H 0.4975 0.8146 0.0602 0.060 Uiso 1 1 calc R . .
C201 C 0.46874(17) 0.84539(16) 0.14739(10) 0.0390(8) Uani 1 1 d . . .
H201 H 0.4428 0.8306 0.1683 0.047 Uiso 1 1 calc R . .
C202 C 0.5454(2) 0.88430(19) 0.08893(10) 0.0499(9) Uani 1 1 d . . .
H202 H 0.5722 0.8963 0.0678 0.060 Uiso 1 1 calc R . .
C203 C 0.51170(18) 0.89525(17) 0.15413(9) 0.0416(8) Uani 1 1 d . . .
H203 H 0.5142 0.9152 0.1788 0.050 Uiso 1 1 calc R . .
C204 C 0.44863(16) 1.08412(16) 0.12398(9) 0.0364(8) Uani 1 1 d . . .
P10 P 0.5000 0.5000 0.0000 0.0619(6) Uani 1 4 d S . .
F10 F 0.4351(2) 0.5400(2) 0.0112(2) 0.118(2) Uani 0.75 1 d P . .
F11 F 0.4546(4) 0.5249(4) -0.0372(2) 0.157(3) Uani 0.75 1 d P . .
P20 P 0.0000 0.0000 0.0000 0.0440(4) Uani 1 4 d S . .
F20 F 0.0000 0.0000 0.04575(10) 0.0832(13) Uani 1 2 d S . .
F21 F -0.03779(14) 0.06852(12) -0.00029(9) 0.0700(8) Uani 1 1 d . . .
P30 P 0.5000 1.0000 0.27296(4) 0.0498(3) Uani 1 2 d S . .
F30 F 0.5219(3) 0.9452(2) 0.30229(16) 0.1651(19) Uani 1 1 d . . .
F31 F 0.5271(2) 0.94435(18) 0.24592(11) 0.1261(14) Uani 1 1 d . . .
F32 F 0.4325(2) 0.9759(3) 0.2815(2) 0.232(3) Uani 1 1 d . . .
P40 P 0.0000 0.0000 0.22894(6) 0.1019(9) Uani 1 2 d S . .
F40 F 0.0465(3) 0.0602(2) 0.22957(11) 0.1329(16) Uani 1 1 d . . .
F41 F -0.0388(2) 0.0330(2) 0.26387(15) 0.1336(16) Uani 1 1 d . . .
F42 F -0.0326(5) 0.0319(3) 0.1973(2) 0.381(4) Uani 1 1 d . . .
P50 P 0.5000 0.0000 0.98369(6) 0.0670(5) Uani 1 2 d S . .
F50 F 0.4750(2) -0.0668(2) 0.9816(3) 0.290(5) Uani 1 1 d . . .
F51 F 0.4413(2) 0.0220(2) 1.00537(17) 0.182(2) Uani 1 1 d . . .
F52 F 0.5503(4) -0.0193(6) 0.95235(19) 0.249(5) Uani 1 1 d . . .

loop_
_atom_site_aniso_label
_atom_site_aniso_U_11
_atom_site_aniso_U_22
_atom_site_aniso_U_33
_atom_site_aniso_U_23
_atom_site_aniso_U_13
_atom_site_aniso_U_12
Ag1 0.03762(12) 0.04039(12) 0.05072(12) 0.01273(11) -0.00156(11) -0.00687(10)
Ag2 0.04085(12) 0.03757(12) 0.04507(11) -0.00142(11) 0.00236(11) -0.00980(10)
P1 0.0282(4) 0.0403(4) 0.0422(4) -0.0084(3) 0.0024(3) -0.0066(3)
P2 0.0358(4) 0.0314(4) 0.0363(3) 0.0032(3) 0.0026(3) -0.0043(3)
N1 0.0363(14) 0.0438(15) 0.0499(15) -0.0001(13) 0.0071(12) -0.0014(12)
N2 0.0371(14) 0.0509(17) 0.0501(15) -0.0206(13) 0.0048(12) -0.0054(13)
N3 0.0391(14) 0.0346(14) 0.0572(16) -0.0067(13) 0.0081(13) -0.0005(12)
N200 0.0371(13) 0.0378(14) 0.0432(13) -0.0016(12) 0.0024(12) -0.0079(12)
N100 0.0390(14) 0.0381(14) 0.0468(14) 0.0073(12) -0.0010(12) -0.0084(12)
C1 0.0349(16) 0.0459(18) 0.0395(15) 0.0024(14) 0.0004(14) -0.0064(14)
C2 0.0333(16) 0.058(2) 0.0412(15) -0.0016(15) -0.0038(14) -0.0029(15)
C4A 0.067(5) 0.039(4) 0.072(5) 0.013(4) -0.012(4) 0.015(4)
C5A 0.086(6) 0.224(16) 0.149(9) 0.055(10) 0.081(6) -0.049(9)
C4B 0.169(9) 0.037(5) 0.120(7) 0.020(5) 0.103(6) 0.006(6)
C5B 0.205(14) 0.037(5) 0.113(7) 0.026(5) 0.097(8) 0.031(7)
C7 0.0340(16) 0.066(2) 0.0423(16) 0.0001(17) -0.0024(14) -0.0106(17)
C8 0.0336(15) 0.065(2) 0.0313(13) -0.0132(15) -0.0014(13) -0.0135(16)
C9 0.0409(18) 0.058(2) 0.0417(16) -0.0094(16) 0.0037(14) -0.0092(17)
C10 0.058(2) 0.098(3) 0.0461(18) -0.016(2) 0.0164(18) 0.015(2)
C11 0.088(3) 0.133(5) 0.068(3) -0.020(3) 0.039(2) 0.018(4)
C12 0.058(2) 0.078(3) 0.080(3) -0.027(2) 0.028(2) 0.005(2)
C13 0.051(2) 0.053(2) 0.062(2) -0.0174(18) 0.0174(18) -0.0083(18)
C14 0.0327(15) 0.0410(17) 0.0443(16) 0.0002(14) 0.0052(14) 0.0017(13)
C15 0.043(2) 0.067(2) 0.065(2) 0.014(2) -0.0019(18) 0.009(2)
C16 0.0354(19) 0.091(3) 0.071(3) 0.008(2) 0.0062(18) 0.008(2)
C17 0.051(2) 0.079(3) 0.079(3) -0.003(3) 0.018(2) 0.011(2)
C18 0.0392(17) 0.061(2) 0.0537(19) 0.0043(17) 0.0154(16) -0.0020(18)
C19 0.0351(18) 0.061(2) 0.112(3) -0.037(2) 0.026(2) -0.0115(18)
C20 0.043(2) 0.204(5) 0.137(4) -0.126(3) 0.015(3) -0.035(3)
C21 0.071(3) 0.214(5) 0.326(8) -0.216(5) 0.055(4) -0.064(4)
C22 0.050(3) 0.119(5) 0.467(15) -0.161(7) -0.015(6) -0.009(3)
C23 0.067(4) 0.055(3) 0.400(17) -0.030(6) 0.022(7) -0.010(3)
C24 0.050(3) 0.039(2) 0.228(8) -0.003(4) -0.001(4) -0.011(2)
C31 0.0401(16) 0.0333(15) 0.0390(14) 0.0087(13) 0.0001(13) -0.0073(13)
C32 0.0454(18) 0.0316(16) 0.0571(19) 0.0075(15) -0.0019(16) -0.0024(15)
C33A 0.0416(19) 0.048(2) 0.114(3) 0.001(2) -0.032(2) 0.0032(18)
C34A 0.025(3) 0.131(8) 0.055(4) -0.004(5) -0.036(3) -0.005(4)
C35A 0.071(5) 0.069(5) 0.030(3) -0.009(3) -0.016(3) 0.001(4)
C36A 0.114(4) 0.084(3) 0.062(2) 0.012(2) -0.033(3) -0.043(3)
C33B 0.0416(19) 0.048(2) 0.114(3) 0.001(2) -0.032(2) 0.0032(18)
C34B 0.083(10) 0.75(7) 0.114(12) -0.07(3) -0.037(9) 0.12(2)
C35B 0.057(5) 0.091(7) 0.052(4) -0.006(5) -0.011(4) -0.016(5)
C36B 0.114(4) 0.084(3) 0.062(2) 0.012(2) -0.033(3) -0.043(3)
C37 0.065(2) 0.0445(19) 0.0371(15) 0.0128(14) -0.0055(16) -0.0162(17)
C38 0.0513(19) 0.0444(18) 0.0333(14) 0.0036(14) -0.0001(14) -0.0090(16)
C39 0.072(3) 0.055(2) 0.058(2) -0.0197(18) 0.007(2) -0.015(2)
C40 0.138(7) 0.313(9) 0.216(7) -0.203(6) 0.000(6) 0.046(8)
C41 0.251(12) 0.521(11) 0.435(12) -0.387(9) -0.004(11) 0.165(11)
C42 0.118(5) 0.117(4) 0.173(6) -0.085(4) 0.034(5) 0.029(4)
C43 0.079(3) 0.051(2) 0.079(3) -0.010(2) 0.027(2) 0.005(2)
N4 0.067(2) 0.0573(19) 0.0637(19) -0.0066(17) 0.0122(19) 0.0098(18)
C44 0.0407(17) 0.0350(17) 0.0572(19) 0.0089(15) 0.0064(16) 0.0073(14)
C45 0.060(2) 0.0417(19) 0.063(2) 0.0005(18) 0.006(2) -0.0029(18)
C46 0.076(3) 0.0277(18) 0.126(4) 0.005(2) 0.013(3) 0.011(2)
C47 0.074(3) 0.0335(19) 0.093(3) -0.010(2) 0.011(3) -0.002(2)
C48 0.055(2) 0.046(2) 0.061(2) -0.0130(18) 0.0083(19) -0.0046(17)
C49 0.0406(18) 0.0419(17) 0.0428(15) 0.0042(14) 0.0039(14) -0.0132(15)
C50 0.0396(19) 0.057(2) 0.079(3) 0.017(2) -0.0016(19) -0.0156(17)
C51 0.050(2) 0.075(3) 0.122(4) 0.024(3) -0.013(3) -0.023(2)
C52 0.074(3) 0.096(3) 0.092(3) 0.040(3) 0.015(3) -0.040(3)
C53 0.076(3) 0.075(3) 0.072(2) 0.036(2) -0.008(2) -0.037(2)
C54 0.066(2) 0.068(3) 0.0521(19) 0.0188(18) -0.0153(19) -0.024(2)
C100 0.0422(17) 0.0441(18) 0.0329(14) 0.0042(13) -0.0055(13) -0.0094(14)
C101 0.058(2) 0.0356(17) 0.0429(17) 0.0017(14) 0.0114(16) -0.0077(16)
C102 0.0461(18) 0.0415(17) 0.0383(14) 0.0062(14) -0.0099(15) -0.0096(15)
C103 0.057(2) 0.0403(18) 0.0392(15) -0.0039(14) 0.0053(16) -0.0044(17)
C104 0.0331(15) 0.0343(15) 0.0414(15) 0.0100(13) -0.0031(13) -0.0047(13)
C200 0.058(2) 0.0497(19) 0.0432(16) -0.0168(15) 0.0137(16) -0.0154(18)
C201 0.0393(16) 0.0381(16) 0.0395(15) 0.0078(14) -0.0011(14) -0.0091(14)
C202 0.055(2) 0.0484(19) 0.0458(17) -0.0111(15) 0.0156(16) -0.0202(17)
C203 0.0480(18) 0.0466(18) 0.0302(14) 0.0032(13) -0.0024(13) -0.0168(15)
C204 0.0410(16) 0.0336(15) 0.0346(14) -0.0014(13) -0.0032(13) -0.0064(13)
P10 0.0478(7) 0.0478(7) 0.0900(15) 0.000 0.000 0.000
F10 0.090(3) 0.073(3) 0.191(5) -0.015(3) 0.034(3) 0.011(2)
F11 0.155(5) 0.160(6) 0.155(5) 0.016(5) -0.024(5) 0.040(5)
P20 0.0414(6) 0.0414(6) 0.0494(9) 0.000 0.000 0.000
F20 0.132(4) 0.065(2) 0.0528(18) 0.000 0.000 -0.005(3)
F21 0.0663(14) 0.0460(12) 0.0978(18) 0.0078(13) 0.0141(14) 0.0144(12)
P30 0.0622(8) 0.0419(7) 0.0452(6) 0.000 0.000 0.0167(6)
F30 0.158(4) 0.154(3) 0.183(4) 0.089(3) 0.004(3) 0.071(3)
F31 0.166(3) 0.104(2) 0.109(2) -0.0537(19) 0.056(2) -0.033(3)
F32 0.087(3) 0.164(3) 0.443(8) 0.170(4) 0.085(4) 0.021(3)
P40 0.199(3) 0.0487(10) 0.0581(10) 0.000 0.000 0.0039(14)
F40 0.200(4) 0.104(3) 0.094(2) -0.011(2) 0.065(3) -0.033(3)
F41 0.129(3) 0.103(3) 0.168(4) -0.022(3) 0.058(3) -0.013(3)
F42 0.692(11) 0.161(4) 0.291(4) 0.123(4) -0.365(5) -0.163(7)
P50 0.0464(8) 0.0648(10) 0.0899(11) 0.000 0.000 0.0186(7)
F50 0.062(2) 0.115(3) 0.693(14) -0.185(5) -0.018(5) 0.005(2)
F51 0.187(3) 0.085(3) 0.272(5) -0.011(3) 0.159(3) 0.026(3)
F52 0.236(7) 0.371(13) 0.139(4) 0.033(7) 0.068(5) 0.041(9)

loop_
_atom_type_symbol
_atom_type_description
_atom_type_scat_dispersion_real
_atom_type_scat_dispersion_imag
_atom_type_scat_source
C C 0.0033 0.0016 'International Tables Vol C Tables 4.2.6.8 and 6.1.1.4'
H H 0.0000 0.0000 'International Tables Vol C Tables 4.2.6.8 and 6.1.1.4'
N N 0.0061 0.0033 'International Tables Vol C Tables 4.2.6.8 and 6.1.1.4'
F F 0.0171 0.0103 'International Tables Vol C Tables 4.2.6.8 and 6.1.1.4'
P P 0.1023 0.0942 'International Tables Vol C Tables 4.2.6.8 and 6.1.1.4'
Ag Ag -0.8971 1.1015 'International Tables Vol C Tables 4.2.6.8 and 6.1.1.4'
Cl Cl 0.1484 0.1585 'International Tables Vol C Tables 4.2.6.8 and 6.1.1.4'

loop_
_geom_angle_atom_site_label_1
_geom_angle_atom_site_label_2
_geom_angle_atom_site_label_3
_geom_angle
_geom_angle_site_symmetry_1
_geom_angle_site_symmetry_3
_geom_angle_publ_flag
N1 Ag1 N100 103.41(10) . . ?
N1 Ag1 P2 127.21(8) . . ?
N100 Ag1 P2 119.09(7) . . ?
N1 Ag1 P1 75.22(8) . . ?
N100 Ag1 P1 97.38(7) . . ?
P2 Ag1 P1 124.08(3) . . ?
N1 Ag1 Ag2 127.28(8) . . ?
N100 Ag1 Ag2 93.23(7) . . ?
P2 Ag1 Ag2 82.19(2) . . ?
P1 Ag1 Ag2 52.985(19) . . ?
N200 Ag2 N3 110.23(11) . . ?
N200 Ag2 N2 98.53(10) . . ?
N3 Ag2 N2 104.41(11) . . ?
N200 Ag2 P1 127.43(8) . . ?
N3 Ag2 P1 122.08(8) . . ?
N2 Ag2 P1 74.47(7) . . ?
N200 Ag2 Ag1 99.21(7) . . ?
N3 Ag2 Ag1 106.87(7) . . ?
N2 Ag2 Ag1 135.68(7) . . ?
P1 Ag2 Ag1 62.49(2) . . ?
C1 P1 C19 105.70(15) . . ?
C1 P1 C8 91.54(17) . . ?
C19 P1 C8 109.15(16) . . ?
C1 P1 Ag2 141.75(12) . . ?
C19 P1 Ag2 107.61(10) . . ?
C8 P1 Ag2 94.83(12) . . ?
C1 P1 Ag1 84.91(11) . . ?
C19 P1 Ag1 114.43(12) . . ?
C8 P1 Ag1 135.58(11) . . ?
Ag2 P1 Ag1 64.52(2) . . ?
C38 P2 C31 90.73(17) . . ?
C38 P2 C49 105.62(16) . . ?
C31 P2 C49 102.19(16) . . ?
C38 P2 Ag1 110.29(13) . . ?
C31 P2 Ag1 124.39(11) . . ?
C49 P2 Ag1 118.97(12) . . ?
C14 N1 C18 119.2(3) . . ?
C14 N1 Ag1 117.8(2) . . ?
C18 N1 Ag1 122.4(2) . . ?
C13 N2 C9 119.8(3) . . ?
C13 N2 Ag2 122.6(3) . . ?
C9 N2 Ag2 116.9(2) . . ?
C48 N3 C44 118.6(3) . . ?
C48 N3 Ag2 119.3(3) . . ?
C44 N3 Ag2 121.8(2) . . ?
C200 N200 C201 116.6(3) . . ?
C200 N200 Ag2 119.5(2) . . ?
C201 N200 Ag2 122.9(2) . . ?
C100 N100 C101 114.8(3) . . ?
C100 N100 Ag1 119.5(2) . . ?
C101 N100 Ag1 124.8(2) . . ?
C2 C1 C14 127.6(3) . . ?
C2 C1 P1 111.4(3) . . ?
C14 C1 P1 120.7(3) . . ?
C1 C2 C3A 126.2(3) . . ?
C1 C2 C7 112.7(3) . . ?
C3A C2 C7 120.9(3) . . ?
C2 C3A C4A 110.2(4) . . ?
C2 C3A H3A1 109.6 . . ?
C4A C3A H3A1 109.6 . . ?
C2 C3A H3A2 109.6 . . ?
C4A C3A H3A2 109.6 . . ?
H3A1 C3A H3A2 108.1 . . ?
C5A C4A C3A 110.6(8) . . ?
C5A C4A H4A1 109.5 . . ?
C3A C4A H4A1 109.5 . . ?
C5A C4A H4A2 109.5 . . ?
C3A C4A H4A2 109.5 . . ?
H4A1 C4A H4A2 108.1 . . ?
C4A C5A C6A 108.8(8) . . ?
C4A C5A H5A1 109.9 . . ?
C6A C5A H5A1 109.9 . . ?
C4A C5A H5A2 109.9 . . ?
C6A C5A H5A2 109.9 . . ?
H5A1 C5A H5A2 108.3 . . ?
C7 C6A C5A 109.5(6) . . ?
C7 C6A H6A1 109.8 . . ?
C5A C6A H6A1 109.8 . . ?
C7 C6A H6A2 109.8 . . ?
C5A C6A H6A2 109.8 . . ?
H6A1 C6A H6A2 108.2 . . ?
C5B C4B H4B1 107.2 . . ?
C5B C4B H4B2 107.2 . . ?
H4B1 C4B H4B2 106.9 . . ?
C4B C5B H5B1 107.0 . . ?
C4B C5B H5B2 107.1 . . ?
H5B1 C5B H5B2 106.8 . . ?
C8 C7 C2 114.2(3) . . ?
C8 C7 C6A 125.0(3) . . ?
C2 C7 C6A 120.7(4) . . ?
C7 C8 C9 130.1(3) . . ?
C7 C8 P1 109.3(3) . . ?
C9 C8 P1 120.5(3) . . ?
N2 C9 C10 120.8(4) . . ?
N2 C9 C8 115.7(3) . . ?
C10 C9 C8 123.4(4) . . ?
C11 C10 C9 119.2(5) . . ?
C11 C10 H10 120.4 . . ?
C9 C10 H10 120.4 . . ?
C10 C11 C12 118.5(4) . . ?
C10 C11 H11 120.8 . . ?
C12 C11 H11 120.8 . . ?
C13 C12 C11 117.7(4) . . ?
C13 C12 H12 121.1 . . ?
C11 C12 H12 121.1 . . ?
N2 C13 C12 123.9(4) . . ?
N2 C13 H13 118.0 . . ?
C12 C13 H13 118.0 . . ?
N1 C14 C15 120.1(3) . . ?
N1 C14 C1 118.0(3) . . ?
C15 C14 C1 121.8(3) . . ?
C16 C15 C14 120.1(4) . . ?
C16 C15 H15 119.9 . . ?
C14 C15 H15 119.9 . . ?
C17 C16 C15 120.7(4) . . ?
C17 C16 H16 119.6 . . ?
C15 C16 H16 119.6 . . ?
C16 C17 C18 118.1(4) . . ?
C16 C17 H17 121.0 . . ?
C18 C17 H17 121.0 . . ?
N1 C18 C17 121.8(4) . . ?
N1 C18 H18 119.1 . . ?
C17 C18 H18 119.1 . . ?
C20 C19 C24 120.0 . . ?
C20 C19 P1 119.54(18) . . ?
C24 C19 P1 120.42(18) . . ?
C21 C20 C19 120.0 . . ?
C21 C20 H20 120.0 . . ?
C19 C20 H20 120.0 . . ?
C20 C21 C22 120.0 . . ?
C20 C21 H21 120.0 . . ?
C22 C21 H21 120.0 . . ?
C23 C22 C21 120.0 . . ?
C23 C22 H22 120.0 . . ?
C21 C22 H22 120.0 . . ?
C22 C23 C24 120.0 . . ?
C22 C23 H23 120.0 . . ?
C24 C23 H23 120.0 . . ?
C23 C24 C19 120.0 . . ?
C23 C24 H24 120.0 . . ?
C19 C24 H24 120.0 . . ?
C32 C31 C44 126.4(3) . . ?
C32 C31 P2 111.6(3) . . ?
C44 C31 P2 121.8(3) . . ?
C31 C32 C37 113.2(3) . . ?
C31 C32 C33A 125.4(3) . . ?
C37 C32 C33A 121.3(3) . . ?
C32 C33A C34A 113.46(14) . . ?
C32 C33A H33A 108.9 . . ?
C34A C33A H33A 108.9 . . ?
C32 C33A H33B 108.9 . . ?
C34A C33A H33B 108.9 . . ?
H33A C33A H33B 107.7 . . ?
C35A C34A C33A 118.399(1) . . ?
C35A C34A H34A 107.7 . . ?
C33A C34A H34A 107.7 . . ?
C35A C34A H34B 107.7 . . ?
C33A C34A H34B 107.7 . . ?
H34A C34A H34B 107.1 . . ?
C34A C35A C36A 114.3 . . ?
C34A C35A H35A 108.7 . . ?
C36A C35A H35A 108.7 . . ?
C34A C35A H35B 108.7 . . ?
C36A C35A H35B 108.7 . . ?
H35A C35A H35B 107.6 . . ?
C37 C36A C35A 112.39(16) . . ?
C37 C36A H36A 109.1 . . ?
C35A C36A H36A 109.1 . . ?
C37 C36A H36B 109.1 . . ?
C35A C36A H36B 109.1 . . ?
H36A C36A H36B 107.9 . . ?
C35B C34B H34C 109.7 . . ?
C35B C34B H34D 109.7 . . ?
H34C C34B H34D 108.2 . . ?
C34B C35B H35C 111.1 . . ?
C34B C35B H35D 111.1 . . ?
H35C C35B H35D 109.0 . . ?
C38 C37 C32 113.0(3) . . ?
C38 C37 C36A 127.9(3) . . ?
C32 C37 C36A 119.1(3) . . ?
C37 C38 C39 129.2(3) . . ?
C37 C38 P2 111.3(3) . . ?
C39 C38 P2 119.2(3) . . ?
C40 C39 N4 120.0 . . ?
C40 C39 C38 127.1(2) . . ?
N4 C39 C38 112.9(2) . . ?
C41 C40 C39 120.0 . . ?
C41 C40 H40 120.0 . . ?
C39 C40 H40 120.0 . . ?
C40 C41 C42 120.0 . . ?
C40 C41 H41 120.0 . . ?
C42 C41 H41 120.0 . . ?
C43 C42 C41 120.0 . . ?
C43 C42 H42 120.0 . . ?
C41 C42 H42 120.0 . . ?
C42 C43 N4 120.0 . . ?
C42 C43 H43 120.0 . . ?
N4 C43 H43 120.0 . . ?
C43 N4 C39 120.0 . . ?
C45 C44 N3 120.5(3) . . ?
C45 C44 C31 121.5(3) . . ?
N3 C44 C31 118.0(3) . . ?
C44 C45 C46 120.0(4) . . ?
C44 C45 H45 120.0 . . ?
C46 C45 H45 120.0 . . ?
C47 C46 C45 119.4(4) . . ?
C47 C46 H46 120.3 . . ?
C45 C46 H46 120.3 . . ?
C46 C47 C48 118.4(4) . . ?
C46 C47 H47 120.8 . . ?
C48 C47 H47 120.8 . . ?
N3 C48 C47 123.1(4) . . ?
N3 C48 H48 118.4 . . ?
C47 C48 H48 118.4 . . ?
C54 C49 C50 119.7(4) . . ?
C54 C49 P2 120.3(3) . . ?
C50 C49 P2 119.9(3) . . ?
C49 C50 C51 120.2(4) . . ?
C49 C50 H50 119.9 . . ?
C51 C50 H50 119.9 . . ?
C52 C51 C50 120.4(5) . . ?
C52 C51 H51 119.8 . . ?
C50 C51 H51 119.8 . . ?
C53 C52 C51 119.1(5) . . ?
C53 C52 H52 120.5 . . ?
C51 C52 H52 120.5 . . ?
C52 C53 C54 121.5(4) . . ?
C52 C53 H53 119.3 . . ?
C54 C53 H53 119.3 . . ?
C49 C54 C53 119.2(4) . . ?
C49 C54 H54 120.4 . . ?
C53 C54 H54 120.4 . . ?
C102 C100 N100 124.5(3) . . ?
C102 C100 H100 117.7 . . ?
N100 C100 H100 117.7 . . ?
C103 C101 N100 124.9(3) . . ?
C103 C101 H101 117.5 . . ?
N100 C101 H101 117.5 . . ?
C100 C102 C104 120.0(3) . . ?
C100 C102 H102 120.0 . . ?
C104 C102 H102 120.0 . . ?
C101 C103 C104 118.7(3) . . ?
C101 C103 H103 120.6 . . ?
C104 C103 H103 120.6 . . ?
C103 C104 C102 117.1(3) . . ?
C103 C104 C204 121.8(3) . . ?
C102 C104 C204 120.8(3) . . ?
N200 C200 C202 123.7(3) . . ?
N200 C200 H200 118.1 . . ?
C202 C200 H200 118.1 . . ?
N200 C201 C203 123.5(3) . . ?
N200 C201 H201 118.3 . . ?
C203 C201 H201 118.3 . . ?
C200 C202 C204 120.0(3) . 2_675 ?
C200 C202 H202 120.0 . . ?
C204 C202 H202 120.0 2_675 . ?
C201 C203 C204 118.6(3) . 2_675 ?
C201 C203 H203 120.7 . . ?
C204 C203 H203 120.7 2_675 . ?
C202 C204 C203 117.5(3) 2_675 2_675 ?
C202 C204 C104 121.0(3) 2_675 . ?
C203 C204 C104 121.4(3) 2_675 . ?
F10 P10 F10 152.3(5) 8_565 7_655 ?
F10 P10 F10 93.30(12) 8_565 2_665 ?
F10 P10 F10 93.30(12) 7_655 2_665 ?
F10 P10 F10 93.30(12) 8_565 . ?
F10 P10 F10 93.30(12) 7_655 . ?
F10 P10 F10 152.3(5) 2_665 . ?
F10 P10 F11 77.6(4) 8_565 2_665 ?
F10 P10 F11 81.2(4) 7_655 2_665 ?
F10 P10 F11 64.3(4) 2_665 2_665 ?
F10 P10 F11 143.5(4) . 2_665 ?
F10 P10 F11 81.2(4) 8_565 . ?
F10 P10 F11 77.6(4) 7_655 . ?
F10 P10 F11 143.5(4) 2_665 . ?
F10 P10 F11 64.3(4) . . ?
F11 P10 F11 79.3(5) 2_665 . ?
F10 P10 F11 64.3(4) 8_565 8_565 ?
F10 P10 F11 143.5(4) 7_655 8_565 ?
F10 P10 F11 81.2(4) 2_665 8_565 ?
F10 P10 F11 77.6(4) . 8_565 ?
F11 P10 F11 126.4(3) 2_665 8_565 ?
F11 P10 F11 126.4(3) . 8_565 ?
F10 P10 F11 143.5(4) 8_565 7_655 ?
F10 P10 F11 64.3(4) 7_655 7_655 ?
F10 P10 F11 77.6(4) 2_665 7_655 ?
F10 P10 F11 81.2(4) . 7_655 ?
F11 P10 F11 126.4(3) 2_665 7_655 ?
F11 P10 F11 126.4(3) . 7_655 ?
F11 P10 F11 79.3(5) 8_565 7_655 ?
P10 F10 F11 59.4(3) . . ?
P10 F11 F10 56.4(3) . . ?
F20 P20 F20 180.0 7 . ?
F20 P20 F21 90.35(11) 7 8 ?
F20 P20 F21 89.65(11) . 8 ?
F20 P20 F21 89.65(11) 7 2 ?
F20 P20 F21 90.35(11) . 2 ?
F21 P20 F21 90.002(1) 8 2 ?
F20 P20 F21 90.35(11) 7 7 ?
F20 P20 F21 89.65(11) . 7 ?
F21 P20 F21 179.3(2) 8 7 ?
F21 P20 F21 90.002(1) 2 7 ?
F20 P20 F21 89.65(11) 7 . ?
F20 P20 F21 90.35(11) . . ?
F21 P20 F21 90.002(1) 8 . ?
F21 P20 F21 179.3(2) 2 . ?
F21 P20 F21 90.002(1) 7 . ?
F32 P30 F32 157.4(7) . 2_675 ?
F32 P30 F31 91.7(3) . 2_675 ?
F32 P30 F31 101.7(3) 2_675 2_675 ?
F32 P30 F31 101.7(3) . . ?
F32 P30 F31 91.7(3) 2_675 . ?
F31 P30 F31 107.4(3) 2_675 . ?
F32 P30 F30 84.4(3) . . ?
F32 P30 F30 81.2(4) 2_675 . ?
F31 P30 F30 175.2(3) 2_675 . ?
F31 P30 F30 76.2(3) . . ?
F32 P30 F30 81.2(4) . 2_675 ?
F32 P30 F30 84.4(3) 2_675 2_675 ?
F31 P30 F30 76.2(3) 2_675 2_675 ?
F31 P30 F30 175.2(3) . 2_675 ?
F30 P30 F30 100.4(4) . 2_675 ?
F42 P40 F42 81.2(8) 2 . ?
F42 P40 F40 86.3(4) 2 2 ?
F42 P40 F40 94.9(4) . 2 ?
F42 P40 F40 94.9(4) 2 . ?
F42 P40 F40 86.3(4) . . ?
F40 P40 F40 178.4(3) 2 . ?
F42 P40 F41 177.4(4) 2 . ?
F42 P40 F41 98.5(4) . . ?
F40 P40 F41 91.2(3) 2 . ?
F40 P40 F41 87.6(2) . . ?
F42 P40 F41 98.5(4) 2 2 ?
F42 P40 F41 177.4(4) . 2 ?
F40 P40 F41 87.6(2) 2 2 ?
F40 P40 F41 91.2(3) . 2 ?
F41 P40 F41 81.9(4) . 2 ?
F50 P50 F50 174.5(9) . 2_655 ?
F50 P50 F51 91.4(3) . . ?
F50 P50 F51 91.4(3) 2_655 . ?
F50 P50 F51 91.4(3) . 2_655 ?
F50 P50 F51 91.4(3) 2_655 2_655 ?
F51 P50 F51 119.7(5) . 2_655 ?
F50 P50 F52 88.4(6) . 2_655 ?
F50 P50 F52 87.7(5) 2_655 2_655 ?
F51 P50 F52 74.5(4) . 2_655 ?
F51 P50 F52 165.8(4) 2_655 2_655 ?
F50 P50 F52 87.7(5) . . ?
F50 P50 F52 88.4(6) 2_655 . ?
F51 P50 F52 165.8(4) . . ?
F51 P50 F52 74.5(4) 2_655 . ?
F52 P50 F52 91.4(6) 2_655 . ?

loop_
_geom_bond_atom_site_label_1
_geom_bond_atom_site_label_2
_geom_bond_distance
_geom_bond_site_symmetry_2
_geom_bond_publ_flag
Ag1 N1 2.287(3) . ?
Ag1 N100 2.348(3) . ?
Ag1 P2 2.3882(8) . ?
Ag1 P1 2.8084(9) . ?
Ag1 Ag2 2.8584(4) . ?
Ag2 N200 2.287(3) . ?
Ag2 N3 2.288(3) . ?
Ag2 N2 2.449(3) . ?
Ag2 P1 2.5282(9) . ?
P1 C1 1.788(4) . ?
P1 C19 1.796(3) . ?
P1 C8 1.801(3) . ?
P2 C38 1.780(4) . ?
P2 C31 1.802(4) . ?
P2 C49 1.818(3) . ?
N1 C14 1.335(5) . ?
N1 C18 1.367(5) . ?
N2 C13 1.339(5) . ?
N2 C9 1.350(5) . ?
N3 C48 1.342(5) . ?
N3 C44 1.380(5) . ?
N200 C200 1.314(5) . ?
N200 C201 1.366(4) . ?
N100 C100 1.355(4) . ?
N100 C101 1.361(5) . ?
C1 C2 1.350(5) . ?
C1 C14 1.477(5) . ?
C2 C3A 1.473(6) . ?
C2 C7 1.488(5) . ?
C3A C4A 1.540(9) . ?
C3A H3A1 0.9900 . ?
C3A H3A2 0.9900 . ?
C4A C5A 1.432(11) . ?
C4A H4A1 0.9900 . ?
C4A H4A2 0.9900 . ?
C5A C6A 1.538(12) . ?
C5A H5A1 0.9900 . ?
C5A H5A2 0.9900 . ?
C6A C7 1.504(6) . ?
C6A H6A1 0.9900 . ?
C6A H6A2 0.9900 . ?
C4B C5B 1.427(13) . ?
C4B H4B1 0.9900 . ?
C4B H4B2 0.9900 . ?
C5B H5B1 0.9900 . ?
C5B H5B2 0.9900 . ?
C7 C8 1.372(6) . ?
C8 C9 1.435(5) . ?
C9 C10 1.413(5) . ?
C10 C11 1.392(7) . ?
C10 H10 0.9500 . ?
C11 C12 1.442(8) . ?
C11 H11 0.9500 . ?
C12 C13 1.359(6) . ?
C12 H12 0.9500 . ?
C13 H13 0.9500 . ?
C14 C15 1.413(5) . ?
C15 C16 1.357(6) . ?
C15 H15 0.9500 . ?
C16 C17 1.356(7) . ?
C16 H16 0.9500 . ?
C17 C18 1.405(6) . ?
C17 H17 0.9500 . ?
C18 H18 0.9500 . ?
C19 C20 1.3900 . ?
C19 C24 1.3900 . ?
C20 C21 1.3900 . ?
C20 H20 0.9500 . ?
C21 C22 1.3900 . ?
C21 H21 0.9500 . ?
C22 C23 1.3900 . ?
C22 H22 0.9500 . ?
C23 C24 1.3900 . ?
C23 H23 0.9500 . ?
C24 H24 0.9500 . ?
C31 C32 1.333(5) . ?
C31 C44 1.473(5) . ?
C32 C37 1.493(5) . ?
C32 C33A 1.497(4) . ?
C33A C34A 1.5254 . ?
C33A H33A 0.9900 . ?
C33A H33B 0.9900 . ?
C34A C35A 1.3433 . ?
C34A H34A 0.9900 . ?
C34A H34B 0.9900 . ?
C35A C36A 1.5771 . ?
C35A H35A 0.9900 . ?
C35A H35B 0.9900 . ?
C36A C37 1.522(4) . ?
C36A H36A 0.9900 . ?
C36A H36B 0.9900 . ?
C34B C35B 1.4705 . ?
C34B H34C 0.9900 . ?
C34B H34D 0.9900 . ?
C35B H35C 0.9900 . ?
C35B H35D 0.9900 . ?
C37 C38 1.360(6) . ?
C38 C39 1.463(5) . ?
C39 C40 1.3900 . ?
C39 N4 1.3900 . ?
C40 C41 1.3900 . ?
C40 H40 0.9500 . ?
C41 C42 1.3900 . ?
C41 H41 0.9500 . ?
C42 C43 1.3900 . ?
C42 H42 0.9500 . ?
C43 N4 1.3900 . ?
C43 H43 0.9500 . ?
C44 C45 1.369(5) . ?
C45 C46 1.397(7) . ?
C45 H45 0.9500 . ?
C46 C47 1.376(8) . ?
C46 H46 0.9500 . ?
C47 C48 1.379(6) . ?
C47 H47 0.9500 . ?
C48 H48 0.9500 . ?
C49 C54 1.368(5) . ?
C49 C50 1.374(5) . ?
C50 C51 1.396(7) . ?
C50 H50 0.9500 . ?
C51 C52 1.371(8) . ?
C51 H51 0.9500 . ?
C52 C53 1.354(7) . ?
C52 H52 0.9500 . ?
C53 C54 1.405(6) . ?
C53 H53 0.9500 . ?
C54 H54 0.9500 . ?
C100 C102 1.345(5) . ?
C100 H100 0.9500 . ?
C101 C103 1.362(5) . ?
C101 H101 0.9500 . ?
C102 C104 1.402(5) . ?
C102 H102 0.9500 . ?
C103 C104 1.396(5) . ?
C103 H103 0.9500 . ?
C104 C204 1.503(5) . ?
C200 C202 1.376(5) . ?
C200 H200 0.9500 . ?
C201 C203 1.377(5) . ?
C201 H201 0.9500 . ?
C202 C204 1.384(5) 2_675 ?
C202 H202 0.9500 . ?
C203 C204 1.393(5) 2_675 ?
C203 H203 0.9500 . ?
C204 C202 1.384(5) 2_675 ?
C204 C203 1.393(5) 2_675 ?
P10 F10 1.621(5) 8_565 ?
P10 F10 1.621(5) 7_655 ?
P10 F10 1.621(5) 2_665 ?
P10 F10 1.621(5) . ?
P10 F11 1.674(7) 2_665 ?
P10 F11 1.674(7) . ?
P10 F11 1.674(7) 8_565 ?
P10 F11 1.674(7) 7_655 ?
F10 F11 1.753(10) . ?
P20 F20 1.585(4) 7 ?
P20 F20 1.585(4) . ?
P20 F21 1.614(2) 8 ?
P20 F21 1.614(2) 2 ?
P20 F21 1.614(2) 7 ?
P20 F21 1.614(2) . ?
P30 F32 1.508(4) . ?
P30 F32 1.508(4) 2_675 ?
P30 F31 1.583(4) 2_675 ?
P30 F31 1.583(4) . ?
P30 F30 1.586(5) . ?
P30 F30 1.586(5) 2_675 ?
P40 F42 1.445(6) 2 ?
P40 F42 1.445(6) . ?
P40 F40 1.570(4) 2 ?
P40 F40 1.570(5) . ?
P40 F41 1.602(5) . ?
P40 F41 1.602(5) 2 ?
P50 F50 1.472(4) . ?
P50 F50 1.472(4) 2_655 ?
P50 F51 1.496(4) . ?
P50 F51 1.496(4) 2_655 ?
P50 F52 1.554(8) 2_655 ?
P50 F52 1.554(8) . ?
